data_4083691
loop_
_publ_author_name
'Otero, Antonio'
'Fern\'andez-Baeza, Juan'
'Anti\~nolo, Antonio'
'Tejeda, Juan'
'Lara-S\'anchez, Agust\'in'
'S\'anchez-Barba, Luis F.'
'S\'anchez-Molina, Margarita'
'Rodr\'iguez, Ana M.'
'Bo, Carles'
'Urbano-Cuadrado, Manuel'

_publ_section_title
;
 Expanding Heteroscorpionates. Facile Synthesis of New Hybrid
 Scorpionate/Cyclopentadienyl Ligands and Their Lithium and Group 4 Metal
 Compounds:&#x00A0; A Combined Experimental and Density Functional Theory
 Study
;
_journal_issue 17
_journal_name_full Organometallics
_journal_page_first 4310
_journal_paper_doi 10.1021/om7003942
_journal_volume 26
_journal_year 2007
_chemical_formula_sum 'C23 H26 N4'
_chemical_formula_weight 358.48
_chemical_name_systematic
;
  ?
;
_space_group_IT_number 2
_symmetry_cell_setting triclinic
_symmetry_space_group_name_Hall '-P 1'
_symmetry_space_group_name_H-M 'P -1'
_atom_sites_solution_hydrogens geom
_atom_sites_solution_primary direct
_atom_sites_solution_secondary difmap
_audit_creation_method SHELXL-97
_cell_angle_alpha 106.294(3)
_cell_angle_beta 96.654(3)
_cell_angle_gamma 94.664(3)
_cell_formula_units_Z 2
_cell_length_a 8.9328(12)
_cell_length_b 9.6301(13)
_cell_length_c 12.1514(16)
_cell_measurement_reflns_used 2716
_cell_measurement_temperature 100(2)
_cell_measurement_theta_max 25.50
_cell_measurement_theta_min 2.219
_cell_volume 989.4(2)
_computing_structure_refinement 'SHELXL-97 (Sheldrick, 1997)'
_diffrn_ambient_temperature 100(2)
_diffrn_measured_fraction_theta_full 0.993
_diffrn_measured_fraction_theta_max 0.993
_diffrn_measurement_device_type 'CCD area detector'
_diffrn_measurement_method 'w scan'
_diffrn_radiation_monochromator graphite
_diffrn_radiation_source 'fine-focus sealed tube'
_diffrn_radiation_type MoK\a
_diffrn_radiation_wavelength 0.71073
_diffrn_reflns_av_R_equivalents 0.0513
_diffrn_reflns_av_sigmaI/netI 0.0744
_diffrn_reflns_limit_h_max 11
_diffrn_reflns_limit_h_min -11
_diffrn_reflns_limit_k_max 12
_diffrn_reflns_limit_k_min -12
_diffrn_reflns_limit_l_max 16
_diffrn_reflns_limit_l_min -16
_diffrn_reflns_number 13538
_diffrn_reflns_theta_full 28.31
_diffrn_reflns_theta_max 28.31
_diffrn_reflns_theta_min 1.76
_exptl_absorpt_coefficient_mu 0.073
_exptl_absorpt_correction_T_max 0.9878
_exptl_absorpt_correction_T_min 0.8412
_exptl_absorpt_correction_type empirical
_exptl_crystal_colour yellow
_exptl_crystal_density_diffrn 1.203
_exptl_crystal_density_method 'not measured'
_exptl_crystal_description block
_exptl_crystal_F_000 384
_exptl_crystal_size_max 0.23
_exptl_crystal_size_mid 0.18
_exptl_crystal_size_min 0.17
_refine_diff_density_max 1.034
_refine_diff_density_min -0.335
_refine_diff_density_rms 0.059
_refine_ls_extinction_method none
_refine_ls_goodness_of_fit_ref 1.058
_refine_ls_hydrogen_treatment constr
_refine_ls_matrix_type full
_refine_ls_number_parameters 248
_refine_ls_number_reflns 4883
_refine_ls_number_restraints 0
_refine_ls_restrained_S_all 1.058
_refine_ls_R_factor_all 0.1344
_refine_ls_R_factor_gt 0.0754
_refine_ls_shift/su_max 0.013
_refine_ls_shift/su_mean 0.000
_refine_ls_structure_factor_coef Fsqd
_refine_ls_weighting_details 'calc w=1/[\s^2^(Fo^2^)+(0.1014P)^2^+0.5221P] where P=(Fo^2^+2Fc^2^)/3'
_refine_ls_weighting_scheme calc
_refine_ls_wR_factor_gt 0.1918
_refine_ls_wR_factor_ref 0.2199
_reflns_number_gt 2887
_reflns_number_total 4883
_reflns_threshold_expression >2sigma(I)
_cod_data_source_file om7003942-file002.cif
_cod_data_source_block 3b
_cod_original_sg_symbol_H-M P-1
_cod_database_code 4083691

loop_
_symmetry_equiv_pos_as_xyz
'x, y, z'
'-x, -y, -z'

loop_
_atom_site_label
_atom_site_type_symbol
_atom_site_fract_x
_atom_site_fract_y
_atom_site_fract_z
_atom_site_U_iso_or_equiv
_atom_site_adp_type
_atom_site_occupancy
_atom_site_symmetry_multiplicity
_atom_site_calc_flag
_atom_site_refinement_flags
N1 N 0.2944(2) 0.5105(2) 0.27963(19) 0.0266(5) Uani 1 1 d .
N2 N 0.3462(2) 0.5259(2) 0.18152(19) 0.0300(5) Uani 1 1 d .
N3 N 0.2063(2) 0.2573(2) 0.23963(18) 0.0259(5) Uani 1 1 d .
N4 N 0.2643(2) 0.2132(2) 0.33207(18) 0.0295(5) Uani 1 1 d .
C1 C 0.3843(3) 0.5920(3) 0.3780(2) 0.0268(6) Uani 1 1 d .
C2 C 0.4990(3) 0.6637(3) 0.3424(2) 0.0287(6) Uani 1 1 d .
H2 H 0.5812 0.7298 0.3905 0.034 Uiso 1 1 calc R
C3 C 0.4715(3) 0.6205(3) 0.2213(2) 0.0273(6) Uani 1 1 d .
C4 C 0.3501(3) 0.5988(3) 0.4966(2) 0.0367(7) Uani 1 1 d .
H4A H 0.2558 0.6424 0.5088 0.055 Uiso 1 1 calc R
H4B H 0.4336 0.6583 0.5544 0.055 Uiso 1 1 calc R
H4C H 0.3386 0.5001 0.5045 0.055 Uiso 1 1 calc R
C5 C 0.5606(3) 0.6729(3) 0.1412(3) 0.0382(7) Uani 1 1 d .
H5A H 0.5268 0.6116 0.0614 0.057 Uiso 1 1 calc R
H5B H 0.6687 0.6674 0.1625 0.057 Uiso 1 1 calc R
H5C H 0.5448 0.7741 0.1470 0.057 Uiso 1 1 calc R
C6 C 0.3046(3) 0.0826(3) 0.2850(2) 0.0301(6) Uani 1 1 d .
C7 C 0.2740(3) 0.0432(3) 0.1640(2) 0.0318(6) Uani 1 1 d .
H7 H 0.2929 -0.0448 0.1111 0.038 Uiso 1 1 calc R
C8 C 0.2112(3) 0.1570(3) 0.1368(2) 0.0270(6) Uani 1 1 d .
C9 C 0.3727(4) -0.0019(3) 0.3606(3) 0.0424(8) Uani 1 1 d .
H9A H 0.4823 0.0019 0.3585 0.064 Uiso 1 1 calc R
H9B H 0.3262 -0.1035 0.3322 0.064 Uiso 1 1 calc R
H9C H 0.3542 0.0408 0.4403 0.064 Uiso 1 1 calc R
C10 C 0.1574(3) 0.1743(3) 0.0215(2) 0.0380(7) Uani 1 1 d .
H10A H 0.0472 0.1763 0.0128 0.057 Uiso 1 1 calc R
H10B H 0.1822 0.0923 -0.0395 0.057 Uiso 1 1 calc R
H10C H 0.2073 0.2657 0.0152 0.057 Uiso 1 1 calc R
C11 C 0.1643(3) 0.4050(3) 0.2722(3) 0.0326(6) Uani 1 1 d .
H11 H 0.1398 0.4236 0.3529 0.039 Uiso 1 1 calc R
C12 C 0.0248(3) 0.4318(3) 0.2012(2) 0.0326(6) Uani 1 1 d .
H12 H 0.0481 0.4254 0.1215 0.039 Uiso 1 1 calc R
C13 C -0.1122(3) 0.3255(3) 0.1917(3) 0.0360(7) Uani 1 1 d .
C14 C -0.1366(3) 0.2245(3) 0.2480(3) 0.0382(7) Uani 1 1 d .
H14 H -0.0644 0.2030 0.3029 0.046 Uiso 1 1 calc R
C15 C -0.2963(4) 0.1523(3) 0.2094(3) 0.0479(9) Uani 1 1 d .
H15A H -0.2978 0.0462 0.1735 0.057 Uiso 1 1 calc R
H15B H -0.3540 0.1679 0.2758 0.057 Uiso 1 1 calc R
C16 C -0.3600(3) 0.2199(4) 0.1261(3) 0.0528(9) Uani 1 1 d .
H16 H -0.4608 0.1969 0.0861 0.063 Uiso 1 1 calc R
C17 C -0.2513(4) 0.3244(4) 0.1127(3) 0.0494(8) Uani 1 1 d .
H17 H -0.2645 0.3836 0.0624 0.059 Uiso 1 1 calc R
C18 C -0.0078(3) 0.5879(3) 0.2594(3) 0.0315(6) Uani 1 1 d .
C19 C 0.0193(3) 0.6957(3) 0.2090(3) 0.0348(7) Uani 1 1 d .
H19 H 0.0606 0.6746 0.1383 0.042 Uiso 1 1 calc R
C20 C -0.0130(3) 0.8359(3) 0.2602(3) 0.0366(7) Uani 1 1 d .
H20 H 0.0048 0.9097 0.2237 0.044 Uiso 1 1 calc R
C21 C -0.0699(3) 0.8684(3) 0.3621(2) 0.0372(7) Uani 1 1 d .
H21 H -0.0920 0.9645 0.3966 0.045 Uiso 1 1 calc R
C22 C -0.0953(3) 0.7631(3) 0.4147(2) 0.0387(7) Uani 1 1 d .
H22 H -0.1328 0.7862 0.4870 0.046 Uiso 1 1 calc R
C23 C -0.0667(3) 0.6229(3) 0.3632(3) 0.0365(7) Uani 1 1 d .
H23 H -0.0876 0.5492 0.3993 0.044 Uiso 1 1 calc R

loop_
_atom_site_aniso_label
_atom_site_aniso_U_11
_atom_site_aniso_U_22
_atom_site_aniso_U_33
_atom_site_aniso_U_23
_atom_site_aniso_U_13
_atom_site_aniso_U_12
N1 0.0208(11) 0.0267(12) 0.0313(12) 0.0083(9) 0.0008(9) 0.0014(9)
N2 0.0268(12) 0.0294(12) 0.0317(12) 0.0068(10) 0.0015(9) 0.0024(9)
N3 0.0245(11) 0.0234(11) 0.0291(12) 0.0069(9) 0.0036(9) 0.0022(9)
N4 0.0254(12) 0.0330(13) 0.0283(12) 0.0066(10) 0.0017(9) 0.0051(9)
C1 0.0228(13) 0.0248(13) 0.0317(14) 0.0074(11) -0.0002(10) 0.0052(10)
C2 0.0242(13) 0.0253(13) 0.0334(15) 0.0061(11) -0.0007(11) 0.0008(10)
C3 0.0237(13) 0.0247(13) 0.0330(15) 0.0072(11) 0.0041(11) 0.0049(10)
C4 0.0331(15) 0.0425(17) 0.0340(16) 0.0119(13) 0.0032(12) 0.0020(13)
C5 0.0378(16) 0.0376(16) 0.0381(16) 0.0092(13) 0.0080(13) 0.0009(13)
C6 0.0255(13) 0.0288(14) 0.0353(15) 0.0095(12) 0.0026(11) 0.0024(11)
C7 0.0332(15) 0.0278(14) 0.0316(15) 0.0032(11) 0.0059(11) 0.0060(11)
C8 0.0259(13) 0.0294(14) 0.0263(13) 0.0076(11) 0.0084(10) 0.0023(11)
C9 0.0465(18) 0.0409(17) 0.0425(18) 0.0178(14) -0.0005(14) 0.0107(14)
C10 0.0439(17) 0.0465(18) 0.0254(14) 0.0100(13) 0.0097(12) 0.0112(14)
C11 0.0248(14) 0.0245(14) 0.0463(17) 0.0068(12) 0.0062(12) 0.0024(11)
C12 0.0312(14) 0.0343(15) 0.0317(15) 0.0092(12) 0.0036(11) 0.0045(12)
C13 0.0238(14) 0.0283(15) 0.0543(19) 0.0084(13) 0.0099(12) 0.0018(11)
C14 0.0315(15) 0.0341(16) 0.0448(17) 0.0046(13) 0.0098(13) -0.0010(12)
C15 0.051(2) 0.0342(17) 0.052(2) -0.0030(15) 0.0309(16) -0.0102(14)
C16 0.0218(15) 0.059(2) 0.063(2) -0.0035(18) 0.0014(14) -0.0001(15)
C17 0.0367(17) 0.049(2) 0.068(2) 0.0272(18) 0.0062(16) 0.0086(15)
C18 0.0204(13) 0.0281(14) 0.0461(17) 0.0099(12) 0.0079(11) 0.0035(11)
C19 0.0291(15) 0.0325(15) 0.0402(16) 0.0069(13) 0.0083(12) -0.0019(12)
C20 0.0353(16) 0.0314(15) 0.0407(17) 0.0110(13) -0.0014(13) -0.0013(12)
C21 0.0374(16) 0.0320(15) 0.0352(16) 0.0023(13) -0.0046(12) 0.0044(12)
C22 0.0284(14) 0.056(2) 0.0290(15) 0.0078(14) 0.0031(11) 0.0051(13)
C23 0.0305(15) 0.0417(17) 0.0435(17) 0.0246(14) 0.0013(12) 0.0030(12)

loop_
_atom_type_symbol
_atom_type_description
_atom_type_scat_dispersion_real
_atom_type_scat_dispersion_imag
_atom_type_scat_source
C C 0.0033 0.0016 'International Tables Vol C Tables 4.2.6.8 and 6.1.1.4'
H H 0.0000 0.0000 'International Tables Vol C Tables 4.2.6.8 and 6.1.1.4'
N N 0.0061 0.0033 'International Tables Vol C Tables 4.2.6.8 and 6.1.1.4'

loop_
_geom_angle_atom_site_label_1
_geom_angle_atom_site_label_2
_geom_angle_atom_site_label_3
_geom_angle
C1 N1 N2 112.7(2)
C1 N1 C11 126.3(2)
N2 N1 C11 120.8(2)
C3 N2 N1 104.0(2)
C8 N3 N4 112.2(2)
C8 N3 C11 133.9(2)
N4 N3 C11 113.7(2)
C6 N4 N3 104.6(2)
N1 C1 C2 105.6(2)
N1 C1 C4 123.4(2)
C2 C1 C4 131.0(2)
C1 C2 C3 106.5(2)
N2 C3 C2 111.1(2)
N2 C3 C5 121.4(2)
C2 C3 C5 127.4(2)
N4 C6 C7 111.1(2)
N4 C6 C9 120.2(2)
C7 C6 C9 128.8(3)
C8 C7 C6 106.4(2)
N3 C8 C7 105.7(2)
N3 C8 C10 124.7(2)
C7 C8 C10 129.6(2)
N1 C11 N3 110.5(2)
N1 C11 C12 111.7(2)
N3 C11 C12 116.4(2)
C13 C12 C11 113.4(2)
C13 C12 C18 110.0(2)
C11 C12 C18 107.1(2)
C14 C13 C17 109.2(3)
C14 C13 C12 130.8(3)
C17 C13 C12 120.0(3)
C13 C14 C15 108.6(3)
C16 C15 C14 105.3(3)
C17 C16 C15 109.8(3)
C16 C17 C13 107.0(3)
C19 C18 C23 118.2(3)
C19 C18 C12 120.4(3)
C23 C18 C12 121.4(3)
C18 C19 C20 120.4(3)
C21 C20 C19 120.6(3)
C20 C21 C22 119.9(3)
C21 C22 C23 120.0(3)
C22 C23 C18 120.9(3)

loop_
_geom_bond_atom_site_label_1
_geom_bond_atom_site_label_2
_geom_bond_distance
N1 C1 1.356(3)
N1 N2 1.368(3)
N1 C11 1.457(3)
N2 C3 1.334(3)
N3 C8 1.356(3)
N3 N4 1.371(3)
N3 C11 1.458(3)
N4 C6 1.326(3)
C1 C2 1.366(4)
C1 C4 1.492(4)
C2 C3 1.398(4)
C3 C5 1.492(4)
C6 C7 1.399(4)
C6 C9 1.498(4)
C7 C8 1.373(4)
C8 C10 1.486(4)
C11 C12 1.514(4)
C12 C13 1.503(4)
C12 C18 1.539(4)
C13 C14 1.355(4)
C13 C17 1.477(4)
C14 C15 1.496(4)
C15 C16 1.439(5)
C16 C17 1.396(5)
C18 C19 1.365(4)
C18 C23 1.388(4)
C19 C20 1.389(4)
C20 C21 1.358(4)
C21 C22 1.359(4)
C22 C23 1.378(4)
